data_7112128
loop_
_publ_author_name
'Tyler D. Boyd'
'Ish Kumar'
'Eric E. Wagner'
'Kenton H. Whitmire'

_publ_section_title
;
 Synthesis and structural studies of the simplest bismuth(III)
 oxo-salicylate complex: [Bi4(mu3-O)2(HO-2-C6H4CO2)8].2Solv (Solv = MeCN
 or MeNO2)
;
_journal_name_full Chem.Commun.
_journal_page_first 3556
_journal_paper_doi 10.1039/C4CC00056K
_journal_volume 50
_journal_year 2014
_chemical_formula_moiety 'C56 H40 Bi4 O26, 2(C H3 N O2)'
_chemical_formula_sum 'C58 H46 Bi4 N2 O30'
_chemical_formula_weight 2086.89
_chemical_name_systematic
;
tetrakis(salicylato)dioxotetrabismuthnitromethane solvate
;
_space_group_crystal_system triclinic
_space_group_IT_number 2
_space_group_name_Hall '-P 1'
_space_group_name_H-M_alt 'P -1'
_symmetry_space_group_name_Hall '-P 1'
_symmetry_space_group_name_H-M 'P -1'
_atom_sites_solution_hydrogens geom
_audit_creation_method SHELXL-2013
_cell_angle_alpha 68.7240(10)
_cell_angle_beta 68.3960(10)
_cell_angle_gamma 76.558(2)
_cell_formula_units_Z 1
_cell_length_a 10.9483(11)
_cell_length_b 11.5086(11)
_cell_length_c 13.9101(14)
_cell_measurement_temperature 273(2)
_cell_volume 1508.6(3)
_computing_molecular_graphics 'SHELXL-97 (Sheldrick, 2008)'
_computing_structure_refinement 'SHELXS-97 (Sheldrick, 2008)'
_diffrn_ambient_temperature 273(2)
_diffrn_measured_fraction_theta_full 0.998
_diffrn_measured_fraction_theta_max 0.909
_diffrn_measurement_device_type BRUKERSMART1000
_diffrn_radiation_monochromator graphite
_diffrn_radiation_type MoK\a
_diffrn_radiation_wavelength 0.71073
_diffrn_reflns_av_R_equivalents 0.0440
_diffrn_reflns_av_unetI/netI 0.0534
_diffrn_reflns_Laue_measured_fraction_full 0.998
_diffrn_reflns_Laue_measured_fraction_max 0.909
_diffrn_reflns_limit_h_max 14
_diffrn_reflns_limit_h_min -14
_diffrn_reflns_limit_k_max 14
_diffrn_reflns_limit_k_min -15
_diffrn_reflns_limit_l_max 18
_diffrn_reflns_limit_l_min -18
_diffrn_reflns_number 19447
_diffrn_reflns_point_group_measured_fraction_full 0.998
_diffrn_reflns_point_group_measured_fraction_max 0.909
_diffrn_reflns_theta_full 25.242
_diffrn_reflns_theta_max 29.271
_diffrn_reflns_theta_min 1.911
_diffrn_source 'fine-focus sealed tube'
_exptl_absorpt_coefficient_mu 11.727
_exptl_absorpt_correction_T_max 0.053
_exptl_absorpt_correction_T_min 0.042
_exptl_absorpt_correction_type multi-scan
_exptl_absorpt_process_details 'SADABS 5.1,1997'
_exptl_crystal_colour colourless
_exptl_crystal_density_diffrn 2.297
_exptl_crystal_density_meas ?
_exptl_crystal_density_method 'not measured'
_exptl_crystal_description prismatic
_exptl_crystal_F_000 980
_exptl_crystal_size_max 0.35
_exptl_crystal_size_mid 0.25
_exptl_crystal_size_min 0.25
_refine_diff_density_max 2.998
_refine_diff_density_min -2.235
_refine_diff_density_rms 0.204
_refine_ls_extinction_coef 0.00255(15)
_refine_ls_extinction_expression Fc^*^=kFc[1+0.001xFc^2^\l^3^/sin(2\q)]^-1/4^
_refine_ls_extinction_method SHELXL
_refine_ls_goodness_of_fit_ref 0.981
_refine_ls_hydrogen_treatment constr
_refine_ls_matrix_type full
_refine_ls_number_parameters 405
_refine_ls_number_reflns 7469
_refine_ls_number_restraints 0
_refine_ls_restrained_S_all 0.981
_refine_ls_R_factor_all 0.0385
_refine_ls_R_factor_gt 0.0300
_refine_ls_shift/su_max 0.001
_refine_ls_shift/su_mean 0.000
_refine_ls_structure_factor_coef Fsqd
_refine_ls_weighting_details
;
 w=1/[\s^2^(Fo^2^)+(0.0423P)^2^]
 where P=(Fo^2^+2Fc^2^)/3
;
_refine_ls_weighting_scheme calc
_refine_ls_wR_factor_gt 0.0734
_refine_ls_wR_factor_ref 0.0778
_reflns_Friedel_coverage 0.000
_reflns_number_gt 6381
_reflns_number_total 7469
_reflns_threshold_expression 'I > 2\s(I)'
_cod_data_source_file c4cc00056k.cif
_cod_data_source_block 1
_cod_depositor_comments
;
The following automatic conversions were performed:

'_exptl_crystal_density_meas' value 'not measured' was changed to '?'
- the value is perceived as not measured.

Automatic conversion script
Id: cif_fix_values 3008 2015-01-20 13:52:24Z robertas 
;
_cod_original_formula_sum 'C58 H46 Bi4 N2 O30 '
_cod_database_code 7112128
_shelx_space_group_comment
;
The symmetry employed for this shelxl refinement is uniquely defined
by the following loop, which should always be used as a source of
symmetry information in preference to the above space-group names.
They are only intended as comments.
;
_shelxl_version_number 2013-2

loop_
_space_group_symop_operation_xyz
'x, y, z'
'-x, -y, -z'

loop_
_atom_site_label
_atom_site_type_symbol
_atom_site_fract_x
_atom_site_fract_y
_atom_site_fract_z
_atom_site_U_iso_or_equiv
_atom_site_adp_type
_atom_site_occupancy
_atom_site_site_symmetry_order
_atom_site_calc_flag
_atom_site_refinement_flags_posn
_atom_site_refinement_flags_adp
Bi1 Bi 0.29989(2) 0.36632(2) 0.51659(2) 0.01069(6) Uani 1 1 d . .
Bi2 Bi 0.05027(2) 0.51696(2) 0.35860(2) 0.01121(6) Uani 1 1 d . .
O1 O 0.1127(3) 0.4352(3) 0.4984(2) 0.0113(6) Uani 1 1 d . .
C111 C 0.3968(4) 0.7601(4) 0.2544(3) 0.0147(9) Uani 1 1 d . .
C112 C 0.3435(5) 0.8769(5) 0.1979(4) 0.0213(10) Uani 1 1 d . .
H11A H 0.2559 0.8880 0.1998 0.026 Uiso 1 1 calc R U
C113 C 0.4184(5) 0.9743(5) 0.1402(4) 0.0277(11) Uani 1 1 d . .
H11B H 0.3812 1.0513 0.1040 0.033 Uiso 1 1 calc R U
C114 C 0.5497(5) 0.9588(5) 0.1353(4) 0.0300(12) Uani 1 1 d . .
H11C H 0.6010 1.0249 0.0948 0.036 Uiso 1 1 calc R U
C115 C 0.6039(5) 0.8457(5) 0.1904(4) 0.0291(12) Uani 1 1 d . .
H11D H 0.6918 0.8363 0.1871 0.035 Uiso 1 1 calc R U
C116 C 0.5308(4) 0.7456(5) 0.2504(4) 0.0211(10) Uani 1 1 d . .
C117 C 0.3153(4) 0.6556(4) 0.3146(4) 0.0153(9) Uani 1 1 d . .
O111 O 0.1989(3) 0.6701(3) 0.3134(3) 0.0223(7) Uani 1 1 d . .
O112 O 0.3692(3) 0.5516(3) 0.3661(3) 0.0200(7) Uani 1 1 d . .
O113 O 0.5883(3) 0.6368(4) 0.3050(3) 0.0308(9) Uani 1 1 d . .
H113 H 0.5311 0.5917 0.3487 0.046 Uiso 1 1 calc R U
C121 C 0.4554(4) 0.3149(4) 0.1849(4) 0.0154(9) Uani 1 1 d . .
C122 C 0.5832(5) 0.2651(5) 0.1901(4) 0.0210(10) Uani 1 1 d . .
H12A H 0.6006 0.2440 0.2554 0.025 Uiso 1 1 calc R U
C123 C 0.6841(5) 0.2471(5) 0.0988(5) 0.0287(12) Uani 1 1 d . .
H12B H 0.7692 0.2162 0.1024 0.034 Uiso 1 1 calc R U
C124 C 0.6575(5) 0.2751(5) 0.0025(5) 0.0311(13) Uani 1 1 d . .
H12C H 0.7251 0.2614 -0.0581 0.037 Uiso 1 1 calc R U
C125 C 0.5332(5) 0.3228(5) -0.0054(4) 0.0304(12) Uani 1 1 d . .
H12D H 0.5170 0.3415 -0.0708 0.037 Uiso 1 1 calc R U
C126 C 0.4303(5) 0.3435(5) 0.0861(4) 0.0220(10) Uani 1 1 d . .
C127 C 0.3512(4) 0.3414(4) 0.2806(4) 0.0141(9) Uani 1 1 d . .
O121 O 0.3746(3) 0.2986(3) 0.3714(3) 0.0178(7) Uani 1 1 d . .
O122 O 0.2440(3) 0.4047(3) 0.2688(3) 0.0227(8) Uani 1 1 d . .
O123 O 0.3110(4) 0.3885(4) 0.0722(3) 0.0405(11) Uani 1 1 d . .
H123 H 0.2607 0.4093 0.1253 0.061 Uiso 1 1 calc R U
C131 C -0.2153(4) 0.2239(4) 0.4850(4) 0.0157(9) Uani 1 1 d . .
C132 C -0.3434(4) 0.2288(4) 0.4827(4) 0.0181(9) Uani 1 1 d . .
C133 C -0.4076(5) 0.1211(5) 0.5304(5) 0.0271(12) Uani 1 1 d . .
H13A H -0.4914 0.1239 0.5268 0.033 Uiso 1 1 calc R U
C134 C -0.3470(5) 0.0110(5) 0.5827(4) 0.0279(12) Uani 1 1 d . .
H13B H -0.3910 -0.0604 0.6153 0.033 Uiso 1 1 calc R U
C135 C -0.2205(5) 0.0035(5) 0.5881(4) 0.0258(11) Uani 1 1 d . .
H13C H -0.1808 -0.0718 0.6244 0.031 Uiso 1 1 calc R U
C136 C -0.1552(5) 0.1095(5) 0.5387(4) 0.0206(10) Uani 1 1 d . .
H13D H -0.0704 0.1051 0.5411 0.025 Uiso 1 1 calc R U
C137 C -0.1448(4) 0.3369(4) 0.4327(3) 0.0139(9) Uani 1 1 d . .
O131 O -0.0246(3) 0.3246(3) 0.4265(3) 0.0185(7) Uani 1 1 d . .
O132 O -0.2058(3) 0.4438(3) 0.3940(3) 0.0162(6) Uani 1 1 d . .
O133 O -0.4087(3) 0.3388(3) 0.4334(3) 0.0245(8) Uani 1 1 d . .
H133 H -0.3719 0.3983 0.4240 0.037 Uiso 1 1 calc R U
C141 C 0.0751(4) 0.0613(4) 0.7435(4) 0.0206(10) Uani 1 1 d . .
C142 C 0.0938(6) -0.0395(5) 0.7023(5) 0.0285(12) Uani 1 1 d . .
H14A H 0.1550 -0.0381 0.6347 0.034 Uiso 1 1 calc R U
C143 C 0.0208(6) -0.1400(5) 0.7628(5) 0.0348(14) Uani 1 1 d . .
H14B H 0.0306 -0.2052 0.7351 0.042 Uiso 1 1 calc R U
C144 C -0.0665(6) -0.1429(5) 0.8643(5) 0.0348(13) Uani 1 1 d . .
H14C H -0.1145 -0.2113 0.9047 0.042 Uiso 1 1 calc R U
C145 C -0.0848(5) -0.0487(5) 0.9076(4) 0.0303(12) Uani 1 1 d . .
H14D H -0.1440 -0.0537 0.9767 0.036 Uiso 1 1 calc R U
C146 C -0.0138(5) 0.0564(5) 0.8474(4) 0.0245(11) Uani 1 1 d . .
C147 C 0.1491(4) 0.1706(4) 0.6748(4) 0.0160(9) Uani 1 1 d . .
O141 O 0.1268(3) 0.2687(3) 0.7051(3) 0.0188(7) Uani 1 1 d . .
O142 O 0.2342(3) 0.1683(3) 0.5842(3) 0.0197(7) Uani 1 1 d . .
O143 O -0.0355(4) 0.1466(4) 0.8924(3) 0.0337(9) Uani 1 1 d . .
H143 H 0.0025 0.2068 0.8475 0.051 Uiso 1 1 calc R U
O12 O 0.0108(4) 0.4553(4) 0.1733(4) 0.0430(10) Uiso 1 1 d . .
N1 N -0.0712(5) 0.5287(5) 0.1346(4) 0.0322(11) Uiso 1 1 d . .
O11 O -0.0705(6) 0.6402(6) 0.1020(5) 0.0782(17) Uiso 1 1 d . .
C1 C -0.1804(6) 0.4787(6) 0.1306(6) 0.0453(16) Uiso 1 1 d . .
H1A H -0.1674 0.3887 0.1554 0.068 Uiso 1 1 calc R U
H1B H -0.1827 0.5069 0.0573 0.068 Uiso 1 1 calc R U
H1C H -0.2625 0.5079 0.1765 0.068 Uiso 1 1 calc R U

loop_
_atom_site_aniso_label
_atom_site_aniso_U_11
_atom_site_aniso_U_22
_atom_site_aniso_U_33
_atom_site_aniso_U_23
_atom_site_aniso_U_13
_atom_site_aniso_U_12
Bi1 0.00783(9) 0.01078(10) 0.01145(9) -0.00207(7) -0.00307(6) 0.00052(6)
Bi2 0.00867(9) 0.01344(10) 0.01069(9) -0.00388(7) -0.00296(6) 0.00045(6)
O1 0.0084(13) 0.0147(15) 0.0110(15) -0.0040(12) -0.0044(11) 0.0009(11)
C111 0.017(2) 0.016(2) 0.009(2) -0.0009(18) -0.0029(16) -0.0038(17)
C112 0.020(2) 0.017(2) 0.021(3) -0.003(2) -0.004(2) -0.0019(19)
C113 0.034(3) 0.018(3) 0.025(3) 0.000(2) -0.009(2) -0.003(2)
C114 0.032(3) 0.027(3) 0.022(3) 0.006(2) -0.003(2) -0.018(2)
C115 0.020(2) 0.037(3) 0.028(3) -0.002(3) -0.005(2) -0.016(2)
C116 0.016(2) 0.023(3) 0.020(2) 0.000(2) -0.0055(19) -0.0036(19)
C117 0.014(2) 0.018(2) 0.013(2) -0.0068(19) -0.0005(17) -0.0021(18)
O111 0.0180(16) 0.0208(18) 0.0269(19) -0.0006(15) -0.0108(14) -0.0047(14)
O112 0.0190(16) 0.0131(17) 0.0221(18) 0.0017(14) -0.0058(14) -0.0037(13)
O113 0.0165(17) 0.032(2) 0.032(2) 0.0099(17) -0.0103(16) -0.0077(15)
C121 0.016(2) 0.011(2) 0.015(2) -0.0050(18) 0.0003(17) -0.0010(17)
C122 0.020(2) 0.019(3) 0.026(3) -0.011(2) -0.006(2) -0.0022(19)
C123 0.009(2) 0.036(3) 0.037(3) -0.019(3) 0.004(2) 0.001(2)
C124 0.025(3) 0.030(3) 0.027(3) -0.015(3) 0.011(2) -0.007(2)
C125 0.037(3) 0.033(3) 0.013(2) -0.012(2) 0.000(2) 0.003(2)
C126 0.024(2) 0.022(3) 0.014(2) -0.007(2) -0.0025(19) 0.005(2)
C127 0.0109(19) 0.016(2) 0.014(2) -0.0052(19) -0.0025(17) -0.0003(17)
O121 0.0188(16) 0.0158(17) 0.0179(17) -0.0068(14) -0.0045(13) 0.0003(13)
O122 0.0175(16) 0.033(2) 0.0170(17) -0.0124(16) -0.0053(14) 0.0066(15)
O123 0.032(2) 0.062(3) 0.027(2) -0.023(2) -0.0119(18) 0.017(2)
C131 0.017(2) 0.013(2) 0.017(2) -0.0086(19) -0.0017(17) -0.0019(17)
C132 0.016(2) 0.016(2) 0.022(2) -0.010(2) -0.0028(18) -0.0004(18)
C133 0.018(2) 0.020(3) 0.042(3) -0.013(2) -0.002(2) -0.005(2)
C134 0.030(3) 0.018(3) 0.029(3) -0.010(2) 0.005(2) -0.009(2)
C135 0.036(3) 0.011(2) 0.025(3) -0.002(2) -0.008(2) -0.002(2)
C136 0.017(2) 0.019(3) 0.024(3) -0.005(2) -0.009(2) 0.0008(19)
C137 0.016(2) 0.016(2) 0.012(2) -0.0072(18) -0.0032(17) -0.0019(17)
O131 0.0129(15) 0.0166(17) 0.0277(19) -0.0081(15) -0.0077(14) -0.0008(13)
O132 0.0167(15) 0.0110(16) 0.0225(17) -0.0046(14) -0.0101(13) 0.0013(12)
O133 0.0142(16) 0.0165(18) 0.043(2) -0.0077(16) -0.0146(16) 0.0038(13)
C141 0.017(2) 0.017(2) 0.021(2) 0.005(2) -0.0073(19) -0.0058(19)
C142 0.039(3) 0.015(3) 0.028(3) 0.002(2) -0.010(2) -0.010(2)
C143 0.055(4) 0.018(3) 0.030(3) 0.001(2) -0.020(3) -0.007(3)
C144 0.033(3) 0.027(3) 0.037(3) 0.005(3) -0.015(3) -0.007(2)
C145 0.019(2) 0.042(3) 0.016(3) 0.002(2) 0.001(2) -0.006(2)
C146 0.021(2) 0.028(3) 0.018(2) 0.000(2) -0.009(2) 0.001(2)
C147 0.014(2) 0.013(2) 0.017(2) 0.0009(18) -0.0076(18) 0.0006(17)
O141 0.0202(16) 0.0197(18) 0.0142(16) -0.0041(14) -0.0049(13) -0.0008(13)
O142 0.0191(16) 0.0144(17) 0.0190(17) -0.0039(14) 0.0015(13) -0.0040(13)
O143 0.033(2) 0.039(2) 0.020(2) -0.0042(18) 0.0010(16) -0.0085(18)

loop_
_atom_type_symbol
_atom_type_description
_atom_type_scat_dispersion_real
_atom_type_scat_dispersion_imag
_atom_type_scat_source
C C 0.0033 0.0016 'International Tables Vol C Tables 4.2.6.8 and 6.1.1.4'
H H 0.0000 0.0000 'International Tables Vol C Tables 4.2.6.8 and 6.1.1.4'
N N 0.0061 0.0033 'International Tables Vol C Tables 4.2.6.8 and 6.1.1.4'
O O 0.0106 0.0060 'International Tables Vol C Tables 4.2.6.8 and 6.1.1.4'
Bi Bi -4.1077 10.2566 'International Tables Vol C Tables 4.2.6.8 and 6.1.1.4'

loop_
_geom_angle_atom_site_label_1
_geom_angle_atom_site_label_2
_geom_angle_atom_site_label_3
_geom_angle
_geom_angle_site_symmetry_1
_geom_angle_site_symmetry_3
O1 Bi1 O121 93.94(11) . .
O1 Bi1 O142 87.37(11) . .
O121 Bi1 O142 76.41(12) . .
O1 Bi1 O112 84.33(11) . .
O121 Bi1 O112 76.20(12) . .
O142 Bi1 O112 150.70(11) . .
O1 Bi1 O141 73.41(10) . .
O121 Bi1 O141 127.30(11) . .
O142 Bi1 O141 52.63(10) . .
O112 Bi1 O141 147.81(10) . .
O1 Bi1 O132 73.51(10) . 2_566
O121 Bi1 O132 150.39(11) . 2_566
O142 Bi1 O132 128.11(10) . 2_566
O112 Bi1 O132 75.95(10) . 2_566
O141 Bi1 O132 75.60(10) . 2_566
O1 Bi1 C147 78.93(12) . .
O121 Bi1 C147 101.34(12) . .
O142 Bi1 C147 25.84(12) . .
O112 Bi1 C147 162.90(11) . .
O141 Bi1 C147 26.79(11) . .
O132 Bi1 C147 102.30(11) 2_566 .
O1 Bi2 O1 71.33(12) . 2_566
O1 Bi2 O131 78.64(11) . .
O1 Bi2 O131 86.63(11) 2_566 .
O1 Bi2 O122 86.76(11) . .
O1 Bi2 O122 156.91(11) 2_566 .
O131 Bi2 O122 81.84(12) . .
O1 Bi2 O111 83.11(11) . .
O1 Bi2 O111 99.94(11) 2_566 .
O131 Bi2 O111 157.49(11) . .
O122 Bi2 O111 84.10(12) . .
O1 Bi2 O12 142.83(12) . .
O1 Bi2 O12 126.14(11) 2_566 .
O131 Bi2 O12 71.03(12) . .
O122 Bi2 O12 68.42(11) . .
O111 Bi2 O12 119.41(12) . .
O1 Bi2 Bi2 37.13(8) . 2_566
O1 Bi2 Bi2 34.20(7) 2_566 2_566
O131 Bi2 Bi2 81.12(8) . 2_566
O122 Bi2 Bi2 123.54(8) . 2_566
O111 Bi2 Bi2 92.22(8) . 2_566
O12 Bi2 Bi2 148.05(8) . 2_566
Bi1 O1 Bi2 131.77(14) . .
Bi1 O1 Bi2 117.34(12) . 2_566
Bi2 O1 Bi2 108.67(12) . 2_566
C112 C111 C116 118.4(4) . .
C112 C111 C117 120.3(4) . .
C116 C111 C117 121.3(4) . .
C113 C112 C111 121.0(5) . .
C113 C112 H11A 119.5 . .
C111 C112 H11A 119.5 . .
C112 C113 C114 120.3(5) . .
C112 C113 H11B 119.9 . .
C114 C113 H11B 119.9 . .
C115 C114 C113 119.8(5) . .
C115 C114 H11C 120.1 . .
C113 C114 H11C 120.1 . .
C114 C115 C116 121.5(5) . .
C114 C115 H11D 119.2 . .
C116 C115 H11D 119.2 . .
O113 C116 C115 119.2(4) . .
O113 C116 C111 121.8(4) . .
C115 C116 C111 119.0(5) . .
O111 C117 O112 123.0(4) . .
O111 C117 C111 119.8(4) . .
O112 C117 C111 117.3(4) . .
C117 O111 Bi2 130.8(3) . .
C117 O112 Bi1 138.0(3) . .
C116 O113 H113 109.5 . .
C122 C121 C126 118.8(4) . .
C122 C121 C127 120.1(4) . .
C126 C121 C127 121.1(4) . .
C123 C122 C121 120.6(5) . .
C123 C122 H12A 119.7 . .
C121 C122 H12A 119.7 . .
C124 C123 C122 119.8(5) . .
C124 C123 H12B 120.1 . .
C122 C123 H12B 120.1 . .
C125 C124 C123 121.2(5) . .
C125 C124 H12C 119.4 . .
C123 C124 H12C 119.4 . .
C124 C125 C126 119.7(5) . .
C124 C125 H12D 120.1 . .
C126 C125 H12D 120.1 . .
O123 C126 C121 124.1(4) . .
O123 C126 C125 116.0(5) . .
C121 C126 C125 119.9(4) . .
O122 C127 O121 123.4(4) . .
O122 C127 C121 118.6(4) . .
O121 C127 C121 118.0(4) . .
C127 O121 Bi1 131.8(3) . .
C127 O122 Bi2 141.5(3) . .
C126 O123 H123 109.5 . .
C132 C131 C136 118.8(4) . .
C132 C131 C137 120.9(4) . .
C136 C131 C137 120.4(4) . .
O133 C132 C133 118.3(4) . .
O133 C132 C131 121.5(4) . .
C133 C132 C131 120.2(5) . .
C134 C133 C132 119.8(5) . .
C134 C133 H13A 120.1 . .
C132 C133 H13A 120.1 . .
C133 C134 C135 121.4(5) . .
C133 C134 H13B 119.3 . .
C135 C134 H13B 119.3 . .
C136 C135 C134 119.1(5) . .
C136 C135 H13C 120.5 . .
C134 C135 H13C 120.5 . .
C135 C136 C131 120.8(5) . .
C135 C136 H13D 119.6 . .
C131 C136 H13D 119.6 . .
O131 C137 O132 122.0(4) . .
O131 C137 C131 118.3(4) . .
O132 C137 C131 119.7(4) . .
C137 O131 Bi2 110.1(3) . .
C137 O132 Bi1 127.0(3) . 2_566
C132 O133 H133 109.5 . .
C146 C141 C142 119.7(5) . .
C146 C141 C147 121.5(4) . .
C142 C141 C147 118.8(5) . .
C143 C142 C141 119.9(5) . .
C143 C142 H14A 120.1 . .
C141 C142 H14A 120.1 . .
C144 C143 C142 119.6(6) . .
C144 C143 H14B 120.2 . .
C142 C143 H14B 120.2 . .
C145 C144 C143 122.1(5) . .
C145 C144 H14C 119.0 . .
C143 C144 H14C 119.0 . .
C144 C145 C146 119.9(5) . .
C144 C145 H14D 120.1 . .
C146 C145 H14D 120.1 . .
O143 C146 C141 123.3(5) . .
O143 C146 C145 117.8(5) . .
C141 C146 C145 118.9(5) . .
O142 C147 O141 119.6(4) . .
O142 C147 C141 119.5(4) . .
O141 C147 C141 120.8(4) . .
O142 C147 Bi1 52.4(2) . .
O141 C147 Bi1 67.2(2) . .
C141 C147 Bi1 171.4(3) . .
C147 O141 Bi1 86.0(3) . .
C147 O142 Bi1 101.7(3) . .
C146 O143 H143 109.5 . .
N1 O12 Bi2 113.8(3) . .
O11 N1 O12 124.0(5) . .
O11 N1 C1 117.5(5) . .
O12 N1 C1 118.5(5) . .
N1 C1 H1A 109.5 . .
N1 C1 H1B 109.5 . .
H1A C1 H1B 109.5 . .
N1 C1 H1C 109.5 . .
H1A C1 H1C 109.5 . .
H1B C1 H1C 109.5 . .

loop_
_geom_bond_atom_site_label_1
_geom_bond_atom_site_label_2
_geom_bond_distance
_geom_bond_site_symmetry_2
Bi1 O1 2.092(3) .
Bi1 O121 2.233(3) .
Bi1 O142 2.303(3) .
Bi1 O112 2.418(3) .
Bi1 O141 2.631(3) .
Bi1 O132 2.714(3) 2_566
Bi1 C147 2.846(5) .
Bi2 O1 2.117(3) .
Bi2 O1 2.274(3) 2_566
Bi2 O131 2.285(3) .
Bi2 O122 2.382(3) .
Bi2 O111 2.434(3) .
Bi2 O12 3.103(4) .
Bi2 Bi2 3.5686(5) 2_566
O1 Bi2 2.274(3) 2_566
C111 C112 1.403(6) .
C111 C116 1.420(6) .
C111 C117 1.471(6) .
C112 C113 1.365(7) .
C112 H11A 0.9300 .
C113 C114 1.386(7) .
C113 H11B 0.9300 .
C114 C115 1.374(8) .
C114 H11C 0.9300 .
C115 C116 1.379(7) .
C115 H11D 0.9300 .
C116 O113 1.356(6) .
C117 O111 1.252(5) .
C117 O112 1.286(5) .
O113 H113 0.8200 .
C121 C122 1.401(6) .
C121 C126 1.408(6) .
C121 C127 1.477(6) .
C122 C123 1.389(7) .
C122 H12A 0.9300 .
C123 C124 1.383(8) .
C123 H12B 0.9300 .
C124 C125 1.373(8) .
C124 H12C 0.9300 .
C125 C126 1.408(6) .
C125 H12D 0.9300 .
C126 O123 1.346(6) .
C127 O122 1.263(5) .
C127 O121 1.276(5) .
O123 H123 0.8200 .
C131 C132 1.402(6) .
C131 C136 1.403(6) .
C131 C137 1.478(6) .
C132 O133 1.376(5) .
C132 C133 1.391(7) .
C133 C134 1.368(7) .
C133 H13A 0.9300 .
C134 C135 1.395(7) .
C134 H13B 0.9300 .
C135 C136 1.381(8) .
C135 H13C 0.9300 .
C136 H13D 0.9300 .
C137 O131 1.263(5) .
C137 O132 1.285(5) .
O132 Bi1 2.714(3) 2_566
O133 H133 0.8200 .
C141 C146 1.403(7) .
C141 C142 1.415(7) .
C141 C147 1.478(6) .
C142 C143 1.383(8) .
C142 H14A 0.9300 .
C143 C144 1.377(8) .
C143 H14B 0.9300 .
C144 C145 1.365(8) .
C144 H14C 0.9300 .
C145 C146 1.411(7) .
C145 H14D 0.9300 .
C146 O143 1.332(6) .
C147 O142 1.267(5) .
C147 O141 1.286(5) .
O143 H143 0.8200 .
O12 N1 1.218(6) .
N1 O11 1.197(7) .
N1 C1 1.468(7) .
C1 H1A 0.9600 .
C1 H1B 0.9600 .
C1 H1C 0.9600 .
